data_4071362
loop_
_publ_author_name
'Arita, Sachiko'
'Koike, Takashi'
'Kayaki, Yoshihito'
'Ikariya, Takao'

_publ_section_title
;
 Synthesis and Reactivities of Cp*Ir Amide and Hydride Complexes Bearing
 C&#x2212;N Chelate Ligands
;
_journal_issue 12
_journal_name_full Organometallics
_journal_page_first 2795
_journal_paper_doi 10.1021/om800124f
_journal_volume 27
_journal_year 2008
_chemical_formula_moiety 'C20 H27 B F4 Ir N O '
_chemical_formula_sum 'C20 H27 B F4 Ir N O'
_chemical_formula_weight 576.46
_space_group_IT_number 14
_symmetry_cell_setting monoclinic
_symmetry_Int_Tables_number 14
_symmetry_space_group_name_Hall '-P 2ybc'
_symmetry_space_group_name_H-M 'P 1 21/c 1'
_cell_angle_alpha 90.0000
_cell_angle_beta 91.429(4)
_cell_angle_gamma 90.0000
_cell_formula_units_Z 4
_cell_length_a 8.626(3)
_cell_length_b 15.356(5)
_cell_length_c 16.209(5)
_cell_measurement_reflns_used 6499
_cell_measurement_temperature 193.1
_cell_measurement_theta_max 27.5
_cell_measurement_theta_min 3.7
_cell_volume 2146.4(12)
_computing_cell_refinement CrystalClear
_computing_data_collection CrystalClear
_computing_data_reduction CrystalStructure
_computing_publication_material 'CrystalStructure 3.8'
_computing_structure_refinement CRYSTALS
_computing_structure_solution SIR97
_diffrn_detector_area_resol_mean 7.31
_diffrn_measured_fraction_theta_full 0.984
_diffrn_measured_fraction_theta_max 0.984
_diffrn_measurement_device_type 'Rigaku Saturn'
_diffrn_measurement_method \w
_diffrn_radiation_type 'Mo K\a'
_diffrn_radiation_wavelength 0.71070
_diffrn_reflns_av_R_equivalents 0.046
_diffrn_reflns_limit_h_max 11
_diffrn_reflns_limit_h_min -11
_diffrn_reflns_limit_k_max 19
_diffrn_reflns_limit_k_min -19
_diffrn_reflns_limit_l_max 21
_diffrn_reflns_limit_l_min -14
_diffrn_reflns_number 16276
_diffrn_reflns_theta_full 27.51
_diffrn_reflns_theta_max 27.51
_exptl_absorpt_coefficient_mu 6.281
_exptl_absorpt_correction_T_max 0.285
_exptl_absorpt_correction_T_min 0.247
_exptl_absorpt_correction_type multi-scan
_exptl_absorpt_process_details 'Jacobson, R. (1998) Private communication'
_exptl_crystal_colour colorless
_exptl_crystal_density_diffrn 1.784
_exptl_crystal_density_method 'not measured'
_exptl_crystal_description platelet
_exptl_crystal_F_000 1120.00
_exptl_crystal_size_max 0.20
_exptl_crystal_size_mid 0.20
_exptl_crystal_size_min 0.20
_refine_diff_density_max 4.56
_refine_diff_density_min -4.33
_refine_ls_extinction_method none
_refine_ls_goodness_of_fit_ref 1.001
_refine_ls_hydrogen_treatment mixed
_refine_ls_number_parameters 286
_refine_ls_number_reflns 16276
_refine_ls_R_factor_gt 0.0431
_refine_ls_shift/su_max 0.0000
_refine_ls_structure_factor_coef Fsqd
_refine_ls_weighting_details 'w = 1/[0.0010Fo^2^ + 1.0000\s(Fo^2^) + 0.5000]/(4Fo^2^)'
_refine_ls_weighting_scheme calc
_refine_ls_wR_factor_ref 0.1122
_reflns_number_gt 12905
_reflns_number_total 4845
_reflns_threshold_expression F^2^>2.0\s(F^2^)
_cod_data_source_file om800124f-file003.cif
_cod_data_source_block '__C5Me5IrNH2CMe2C6H4CO'
_cod_original_cell_volume 2146.3(12)
_cod_original_formula_sum 'C20 H27 B F4 Ir N O '
_cod_database_code 4071362

loop_
_symmetry_equiv_pos_site_id
_symmetry_equiv_pos_as_xyz
1 +X,+Y,+Z
2 -X,1/2+Y,1/2-Z
3 -X,-Y,-Z
4 +X,1/2-Y,1/2+Z

loop_
_atom_site_label
_atom_site_type_symbol
_atom_site_fract_x
_atom_site_fract_y
_atom_site_fract_z
_atom_site_U_iso_or_equiv
_atom_site_adp_type
_atom_site_occupancy
_atom_site_symmetry_multiplicity
_atom_site_calc_flag
_atom_site_refinement_flags
Ir(1) Ir 0.58788(2) 0.224710(10) 0.569160(10) 0.02282(4) Uani 1.00 1 d .
F(1) F 0.7536(3) 0.6147(2) 0.6745(2) 0.0948(13) Uani 1.00 1 d .
F(2) F 0.5024(3) 0.6295(2) 0.63824(18) 0.0687(9) Uani 1.00 1 d .
F(3) F 0.6738(4) 0.5928(2) 0.54436(18) 0.0903(12) Uani 1.00 1 d .
F(4) F 0.6107(4) 0.4964(2) 0.6422(2) 0.0988(13) Uani 1.00 1 d .
O(1) O 0.4000(3) 0.1880(2) 0.41579(18) 0.0487(9) Uani 1.00 1 d .
N(1) N 0.6682(4) 0.3474(2) 0.5283(2) 0.0303(9) Uani 1.00 1 d .
C(1) C 0.6172(4) 0.2491(2) 0.7073(2) 0.0321(10) Uani 1.00 1 d .
C(2) C 0.4551(4) 0.2541(2) 0.6839(2) 0.0323(10) Uani 1.00 1 d .
C(3) C 0.4095(4) 0.1721(3) 0.6514(2) 0.0391(11) Uani 1.00 1 d .
C(4) C 0.5444(5) 0.1156(2) 0.6518(2) 0.0363(10) Uani 1.00 1 d .
C(5) C 0.6713(4) 0.1636(2) 0.6886(2) 0.0366(11) Uani 1.00 1 d .
C(6) C 0.7042(5) 0.3178(3) 0.7541(2) 0.0449(12) Uani 1.00 1 d .
C(7) C 0.3495(5) 0.3301(3) 0.6991(2) 0.0563(15) Uani 1.00 1 d .
C(8) C 0.2493(5) 0.1445(3) 0.6244(3) 0.0600(16) Uani 1.00 1 d .
C(9) C 0.5430(6) 0.0201(2) 0.6338(3) 0.0619(16) Uani 1.00 1 d .
C(10) C 0.8294(5) 0.1276(3) 0.7061(2) 0.0580(15) Uani 1.00 1 d .
C(11) C 0.7774(4) 0.1902(2) 0.5007(2) 0.0261(9) Uani 1.00 1 d .
C(12) C 0.8120(4) 0.1043(2) 0.4770(2) 0.0328(10) Uani 1.00 1 d .
C(13) C 0.9386(4) 0.0871(3) 0.4286(2) 0.0403(12) Uani 1.00 1 d .
C(14) C 1.0314(4) 0.1544(3) 0.4019(2) 0.0451(13) Uani 1.00 1 d .
C(15) C 0.9979(5) 0.2389(2) 0.4240(2) 0.0392(12) Uani 1.00 1 d .
C(16) C 0.8718(4) 0.2574(2) 0.4726(2) 0.0283(9) Uani 1.00 1 d .
C(17) C 0.8362(4) 0.3483(2) 0.5027(2) 0.0328(10) Uani 1.00 1 d .
C(18) C 0.9358(4) 0.3677(3) 0.5794(2) 0.0456(12) Uani 1.00 1 d .
C(19) C 0.8554(5) 0.4196(3) 0.4380(2) 0.0520(14) Uani 1.00 1 d .
C(20) C 0.4715(4) 0.2064(2) 0.4729(2) 0.0306(10) Uani 1.00 1 d .
B(1) B 0.6360(6) 0.5822(3) 0.6251(3) 0.0474(15) Uani 1.00 1 d .
H(1) H 0.646(3) 0.393(2) 0.563(2) 0.021(9) Uiso 1.00 1 c .
H(2) H 0.617(4) 0.359(2) 0.489(2) 0.029(11) Uiso 1.00 1 c .
H(3) H 0.8072 0.2985 0.7653 0.054 Uiso 1.00 1 c R
H(4) H 0.6545 0.3294 0.8046 0.054 Uiso 1.00 1 c R
H(5) H 0.7065 0.3695 0.7219 0.054 Uiso 1.00 1 c R
H(6) H 0.4096 0.3756 0.7236 0.068 Uiso 1.00 1 c R
H(7) H 0.2698 0.3136 0.7354 0.068 Uiso 1.00 1 c R
H(8) H 0.3044 0.3498 0.6484 0.068 Uiso 1.00 1 c R
H(9) H 0.1816 0.1930 0.6288 0.072 Uiso 1.00 1 c R
H(10) H 0.2151 0.0988 0.6591 0.072 Uiso 1.00 1 c R
H(11) H 0.2490 0.1248 0.5689 0.072 Uiso 1.00 1 c R
H(12) H 0.4417 0.0025 0.6166 0.075 Uiso 1.00 1 c R
H(13) H 0.5734 -0.0110 0.6822 0.075 Uiso 1.00 1 c R
H(14) H 0.6136 0.0080 0.5912 0.075 Uiso 1.00 1 c R
H(15) H 0.8315 0.0677 0.6914 0.070 Uiso 1.00 1 c R
H(16) H 0.8550 0.1336 0.7632 0.070 Uiso 1.00 1 c R
H(17) H 0.9027 0.1586 0.6746 0.070 Uiso 1.00 1 c R
H(18) H 0.7482 0.0579 0.4950 0.039 Uiso 1.00 1 c R
H(19) H 0.9614 0.0289 0.4132 0.048 Uiso 1.00 1 c R
H(20) H 1.1180 0.1424 0.3687 0.054 Uiso 1.00 1 c R
H(21) H 1.0612 0.2854 0.4058 0.047 Uiso 1.00 1 c R
H(22) H 0.9497 0.4289 0.5842 0.055 Uiso 1.00 1 c R
H(23) H 1.0340 0.3403 0.5750 0.055 Uiso 1.00 1 c R
H(24) H 0.8855 0.3464 0.6268 0.055 Uiso 1.00 1 c R
H(25) H 0.8366 0.3956 0.3846 0.063 Uiso 1.00 1 c R
H(26) H 0.9577 0.4425 0.4414 0.063 Uiso 1.00 1 c R
H(27) H 0.7830 0.4649 0.4475 0.063 Uiso 1.00 1 c R

loop_
_atom_site_aniso_label
_atom_site_aniso_U_11
_atom_site_aniso_U_22
_atom_site_aniso_U_33
_atom_site_aniso_U_12
_atom_site_aniso_U_13
_atom_site_aniso_U_23
Ir(1) 0.02379(9) 0.02274(8) 0.02192(8) -0.00285(6) 0.00023(5) 0.00082(6)
F(1) 0.070(2) 0.139(3) 0.074(2) -0.024(2) -0.0174(17) -0.008(2)
F(2) 0.0659(19) 0.076(2) 0.0643(19) 0.0207(16) 0.0055(15) -0.0024(16)
F(3) 0.117(2) 0.107(2) 0.0467(18) 0.026(2) 0.0135(18) 0.0028(18)
F(4) 0.139(3) 0.0389(17) 0.120(3) 0.0045(19) 0.015(2) 0.0138(18)
O(1) 0.0448(18) 0.058(2) 0.0421(18) -0.0052(15) -0.0143(15) -0.0052(15)
N(1) 0.0376(19) 0.0233(17) 0.0300(18) -0.0015(14) -0.0007(15) 0.0030(14)
C(1) 0.035(2) 0.043(2) 0.0184(17) -0.0020(18) 0.0004(15) 0.0048(16)
C(2) 0.030(2) 0.046(2) 0.0213(18) -0.0007(18) 0.0046(16) -0.0025(17)
C(3) 0.045(2) 0.047(2) 0.0257(19) -0.017(2) 0.0099(17) 0.0032(19)
C(4) 0.050(2) 0.027(2) 0.032(2) -0.0055(19) 0.0073(18) 0.0111(17)
C(5) 0.038(2) 0.049(2) 0.0231(18) 0.007(2) 0.0040(16) 0.0076(18)
C(6) 0.050(2) 0.056(2) 0.028(2) -0.006(2) 0.0010(19) -0.008(2)
C(7) 0.048(2) 0.081(3) 0.040(2) 0.019(2) 0.002(2) -0.016(2)
C(8) 0.045(2) 0.084(3) 0.052(2) -0.029(2) 0.008(2) 0.004(2)
C(9) 0.097(4) 0.029(2) 0.060(3) -0.007(2) 0.007(3) 0.006(2)
C(10) 0.054(2) 0.080(3) 0.040(2) 0.031(2) 0.001(2) 0.018(2)
C(11) 0.0237(17) 0.0330(19) 0.0215(17) 0.0020(16) -0.0004(14) -0.0003(15)
C(12) 0.033(2) 0.029(2) 0.037(2) 0.0002(17) 0.0029(17) -0.0001(17)
C(13) 0.037(2) 0.040(2) 0.043(2) 0.0074(19) 0.0042(19) -0.0095(19)
C(14) 0.029(2) 0.067(3) 0.040(2) 0.001(2) 0.0052(18) -0.009(2)
C(15) 0.036(2) 0.044(2) 0.038(2) -0.0121(19) 0.0048(18) 0.0021(19)
C(16) 0.0238(18) 0.0319(19) 0.0290(19) -0.0059(16) -0.0045(15) 0.0018(16)
C(17) 0.034(2) 0.033(2) 0.032(2) -0.0132(17) 0.0036(16) 0.0044(16)
C(18) 0.042(2) 0.050(2) 0.044(2) -0.013(2) -0.000(2) -0.008(2)
C(19) 0.062(3) 0.041(2) 0.054(2) -0.013(2) 0.016(2) 0.012(2)
C(20) 0.029(2) 0.030(2) 0.033(2) 0.0005(16) 0.0050(16) 0.0030(16)
B(1) 0.061(3) 0.037(2) 0.044(2) 0.006(2) -0.004(2) -0.002(2)

loop_
_atom_type_symbol
_atom_type_description
_atom_type_scat_dispersion_real
_atom_type_scat_dispersion_imag
_atom_type_scat_source
C C 0.003 0.002
;
International Tables for Crystallography
(1992, Vol. C, Tables 4.2.6.8 and 6.1.1.4)
;
H H 0.000 0.000
;
International Tables for Crystallography
(1992, Vol. C, Table 6.1.1.4)
;
B B 0.001 0.001
;
International Tables for Crystallography
(1992, Vol. C, Tables 4.2.6.8 and 6.1.1.4)
;
F F 0.017 0.010
;
International Tables for Crystallography
(1992, Vol. C, Tables 4.2.6.8 and 6.1.1.4)
;
Ir Ir -1.444 7.990
;
International Tables for Crystallography
(1992, Vol. C, Tables 4.2.6.8 and 6.1.1.4)
;
N N 0.006 0.003
;
International Tables for Crystallography
(1992, Vol. C, Tables 4.2.6.8 and 6.1.1.4)
;
O O 0.011 0.006
;
International Tables for Crystallography
(1992, Vol. C, Tables 4.2.6.8 and 6.1.1.4)
;

loop_
_geom_angle_atom_site_label_1
_geom_angle_atom_site_label_2
_geom_angle_atom_site_label_3
_geom_angle
_geom_angle_publ_flag
N(1) Ir(1) C(1) 97.58(14) yes
N(1) Ir(1) C(2) 104.88(14) yes
N(1) Ir(1) C(3) 138.61(15) yes
N(1) Ir(1) C(4) 159.44(14) yes
N(1) Ir(1) C(5) 122.62(14) yes
N(1) Ir(1) C(11) 77.96(14) yes
N(1) Ir(1) C(20) 92.64(14) yes
C(1) Ir(1) C(2) 37.09(14) yes
C(1) Ir(1) C(3) 61.96(14) yes
C(1) Ir(1) C(4) 62.57(14) yes
C(1) Ir(1) C(5) 36.75(15) yes
C(1) Ir(1) C(11) 120.01(14) yes
C(1) Ir(1) C(20) 153.59(16) yes
C(2) Ir(1) C(3) 36.95(15) yes
C(2) Ir(1) C(4) 63.16(15) yes
C(2) Ir(1) C(5) 62.12(14) yes
C(2) Ir(1) C(11) 156.79(13) yes
C(2) Ir(1) C(20) 116.64(15) yes
C(3) Ir(1) C(4) 38.54(15) yes
C(3) Ir(1) C(5) 62.77(14) yes
C(3) Ir(1) C(11) 143.16(16) yes
C(3) Ir(1) C(20) 94.66(15) yes
C(4) Ir(1) C(5) 37.72(15) yes
C(4) Ir(1) C(11) 106.43(15) yes
C(4) Ir(1) C(20) 107.60(15) yes
C(5) Ir(1) C(11) 96.59(14) yes
C(5) Ir(1) C(20) 144.48(15) yes
C(11) Ir(1) C(20) 85.89(15) yes
Ir(1) N(1) C(17) 114.5(2) yes
Ir(1) C(1) C(2) 70.5(2) yes
Ir(1) C(1) C(5) 70.7(2) yes
Ir(1) C(1) C(6) 131.2(2) yes
C(2) C(1) C(5) 108.2(3) yes
C(2) C(1) C(6) 124.7(3) yes
C(5) C(1) C(6) 126.5(3) yes
Ir(1) C(2) C(1) 72.4(2) yes
Ir(1) C(2) C(3) 70.0(2) yes
Ir(1) C(2) C(7) 127.8(2) yes
C(1) C(2) C(3) 108.0(3) yes
C(1) C(2) C(7) 125.8(3) yes
C(3) C(2) C(7) 125.9(3) yes
Ir(1) C(3) C(2) 73.1(2) yes
Ir(1) C(3) C(4) 69.6(2) yes
Ir(1) C(3) C(8) 125.3(2) yes
C(2) C(3) C(4) 108.3(3) yes
C(2) C(3) C(8) 127.2(4) yes
C(4) C(3) C(8) 124.4(4) yes
Ir(1) C(4) C(3) 71.8(2) yes
Ir(1) C(4) C(5) 73.8(2) yes
Ir(1) C(4) C(9) 129.3(3) yes
C(3) C(4) C(5) 107.4(3) yes
C(3) C(4) C(9) 125.6(4) yes
C(5) C(4) C(9) 125.9(4) yes
Ir(1) C(5) C(1) 72.5(2) yes
Ir(1) C(5) C(4) 68.5(2) yes
Ir(1) C(5) C(10) 126.0(2) yes
C(1) C(5) C(4) 108.0(3) yes
C(1) C(5) C(10) 127.0(3) yes
C(4) C(5) C(10) 124.9(4) yes
Ir(1) C(11) C(12) 124.2(2) yes
Ir(1) C(11) C(16) 117.4(2) yes
C(12) C(11) C(16) 118.3(3) yes
C(11) C(12) C(13) 120.5(3) yes
C(12) C(13) C(14) 120.3(4) yes
C(13) C(14) C(15) 119.7(3) yes
C(14) C(15) C(16) 120.8(3) yes
C(11) C(16) C(15) 120.3(3) yes
C(11) C(16) C(17) 116.9(3) yes
C(15) C(16) C(17) 122.7(3) yes
N(1) C(17) C(16) 106.5(3) yes
N(1) C(17) C(18) 107.5(3) yes
N(1) C(17) C(19) 108.3(3) yes
C(16) C(17) C(18) 109.3(3) yes
C(16) C(17) C(19) 114.4(3) yes
C(18) C(17) C(19) 110.5(3) yes
Ir(1) C(20) O(1) 174.2(3) yes
F(1) B(1) F(2) 109.1(4) yes
F(1) B(1) F(3) 108.9(4) yes
F(1) B(1) F(4) 110.7(4) yes
F(2) B(1) F(3) 107.8(4) yes
F(2) B(1) F(4) 109.7(4) yes
F(3) B(1) F(4) 110.7(4) yes
Ir(1) N(1) H(1) 114(2) no
Ir(1) N(1) H(2) 105(2) no
C(17) N(1) H(1) 112(2) no
C(17) N(1) H(2) 107(3) no
H(1) N(1) H(2) 101(3) no
C(1) C(6) H(3) 109.4(5) no
C(1) C(6) H(4) 109.8(4) no
C(1) C(6) H(5) 109.2(4) no
H(3) C(6) H(4) 109.5(5) no
H(3) C(6) H(5) 109.5(5) no
H(4) C(6) H(5) 109.5(6) no
C(2) C(7) H(6) 108.3(5) no
C(2) C(7) H(7) 110.1(5) no
C(2) C(7) H(8) 110.0(5) no
H(6) C(7) H(7) 109.5(6) no
H(6) C(7) H(8) 109.5(7) no
H(7) C(7) H(8) 109.5(6) no
C(3) C(8) H(9) 108.6(5) no
C(3) C(8) H(10) 109.5(4) no
C(3) C(8) H(11) 110.3(4) no
H(9) C(8) H(10) 109.5(6) no
H(9) C(8) H(11) 109.5(6) no
H(10) C(8) H(11) 109.5(7) no
C(4) C(9) H(12) 109.8(5) no
C(4) C(9) H(13) 109.3(5) no
C(4) C(9) H(14) 109.3(5) no
H(12) C(9) H(13) 109.5(6) no
H(12) C(9) H(14) 109.5(6) no
H(13) C(9) H(14) 109.5(6) no
C(5) C(10) H(15) 109.4(4) no
C(5) C(10) H(16) 109.7(5) no
C(5) C(10) H(17) 109.2(5) no
H(15) C(10) H(16) 109.5(6) no
H(15) C(10) H(17) 109.5(6) no
H(16) C(10) H(17) 109.5(6) no
C(11) C(12) H(18) 119.4(4) no
C(13) C(12) H(18) 120.1(4) no
C(12) C(13) H(19) 119.9(4) no
C(14) C(13) H(19) 119.7(4) no
C(13) C(14) H(20) 120.1(5) no
C(15) C(14) H(20) 120.1(5) no
C(14) C(15) H(21) 120.1(5) no
C(16) C(15) H(21) 119.1(4) no
C(17) C(18) H(22) 109.2 no
C(17) C(18) H(23) 109.8 no
C(17) C(18) H(24) 109.5 no
H(22) C(18) H(23) 109.5 no
H(22) C(18) H(24) 109.5 no
H(23) C(18) H(24) 109.5 no
C(17) C(19) H(25) 109.1 no
C(17) C(19) H(26) 110.0 no
C(17) C(19) H(27) 109.3 no
H(25) C(19) H(26) 109.5 no
H(25) C(19) H(27) 109.5 no
H(26) C(19) H(27) 109.5 no

loop_
_geom_bond_atom_site_label_1
_geom_bond_atom_site_label_2
_geom_bond_distance
_geom_bond_publ_flag
Ir(1) N(1) 2.120(3) yes
Ir(1) C(1) 2.278(3) yes
Ir(1) C(2) 2.254(3) yes
Ir(1) C(3) 2.213(4) yes
Ir(1) C(4) 2.184(3) yes
Ir(1) C(5) 2.254(3) yes
Ir(1) C(11) 2.068(3) yes
Ir(1) C(20) 1.855(3) yes
F(1) B(1) 1.371(6) yes
F(2) B(1) 1.382(6) yes
F(3) B(1) 1.367(6) yes
F(4) B(1) 1.364(6) yes
O(1) C(20) 1.136(4) yes
N(1) C(17) 1.517(5) yes
C(1) C(2) 1.441(5) yes
C(1) C(5) 1.429(6) yes
C(1) C(6) 1.491(6) yes
C(2) C(3) 1.416(6) yes
C(2) C(7) 1.505(6) yes
C(3) C(4) 1.451(6) yes
C(3) C(8) 1.500(6) yes
C(4) C(5) 1.436(5) yes
C(4) C(9) 1.495(5) yes
C(5) C(10) 1.492(6) yes
C(11) C(12) 1.408(5) yes
C(11) C(16) 1.398(5) yes
C(12) C(13) 1.386(5) yes
C(13) C(14) 1.383(6) yes
C(14) C(15) 1.379(6) yes
C(15) C(16) 1.388(5) yes
C(16) C(17) 1.512(5) yes
C(17) C(18) 1.523(5) yes
C(17) C(19) 1.529(6) yes
N(1) H(1) 0.92(3) no
N(1) H(2) 0.79(3) no
C(6) H(3) 0.950(6) no
C(6) H(4) 0.950(5) no
C(6) H(5) 0.950(6) no
C(7) H(6) 0.950(7) no
C(7) H(7) 0.950(6) no
C(7) H(8) 0.950(6) no
C(8) H(9) 0.950(7) no
C(8) H(10) 0.950(7) no
C(8) H(11) 0.950(7) no
C(9) H(12) 0.950(8) no
C(9) H(13) 0.950(7) no
C(9) H(14) 0.950(7) no
C(10) H(15) 0.950(7) no
C(10) H(16) 0.950(6) no
C(10) H(17) 0.950(6) no
C(12) H(18) 0.950(5) no
C(13) H(19) 0.950(6) no
C(14) H(20) 0.950(5) no
C(15) H(21) 0.950(6) no
C(18) H(22) 0.950 no
C(18) H(23) 0.950 no
C(18) H(24) 0.950 no
C(19) H(25) 0.950 no
C(19) H(26) 0.950 no
C(19) H(27) 0.950 no

loop_
_geom_contact_atom_site_label_1
_geom_contact_atom_site_label_2
_geom_contact_distance
_geom_contact_site_symmetry_2
Ir(1) O(1) 2.987(2) .
Ir(1) C(6) 3.447(4) .
Ir(1) C(7) 3.391(4) .
Ir(1) C(8) 3.314(4) .
Ir(1) C(9) 3.338(4) .
Ir(1) C(10) 3.356(4) .
Ir(1) C(12) 3.088(3) .
Ir(1) C(16) 2.982(3) .
Ir(1) C(17) 3.076(3) .
F(1) F(2) 2.242(4) .
F(1) F(3) 2.228(4) .
F(1) F(4) 2.250(5) .
F(1) C(3) 3.305(5) 2_656
F(1) C(8) 3.292(5) 2_656
F(1) C(15) 3.517(5) 3_766
F(2) F(1) 2.242(4) .
F(2) F(3) 2.221(4) .
F(2) F(4) 2.246(4) .
F(2) O(1) 3.061(4) 3_666
F(2) N(1) 3.063(4) 3_666
F(2) C(1) 3.292(5) 2_656
F(2) C(2) 3.472(4) 2_656
F(2) C(3) 3.536(4) 2_656
F(2) C(4) 3.443(4) 2_656
F(2) C(5) 3.257(4) 2_656
F(2) C(19) 3.381(5) 3_666
F(2) C(20) 3.109(4) 3_666
F(3) F(1) 2.228(4) .
F(3) F(2) 2.221(4) .
F(3) F(4) 2.246(5) .
F(3) O(1) 3.489(5) 3_666
F(3) N(1) 3.280(4) 3_666
F(3) C(19) 3.554(5) .
F(3) C(20) 3.337(5) 3_666
F(4) F(1) 2.250(5) .
F(4) F(2) 2.246(4) .
F(4) F(3) 2.246(5) .
F(4) N(1) 2.989(4) .
F(4) C(6) 3.375(5) .
F(4) C(7) 3.543(6) .
F(4) C(18) 3.599(5) .
O(1) Ir(1) 2.987(2) .
O(1) F(2) 3.061(4) 3_666
O(1) F(3) 3.489(5) 3_666
O(1) C(7) 3.539(5) 4_554
O(1) C(9) 3.334(5) 3_656
O(1) C(11) 3.502(4) .
O(1) C(14) 3.224(4) 1_455
O(1) C(15) 3.561(5) 1_455
N(1) F(2) 3.063(4) 3_666
N(1) F(3) 3.280(4) 3_666
N(1) F(4) 2.989(4) .
N(1) C(1) 3.310(5) .
N(1) C(2) 3.468(5) .
N(1) C(11) 2.635(5) .
N(1) C(16) 2.427(5) .
N(1) C(18) 2.453(5) .
N(1) C(19) 2.469(5) .
N(1) C(20) 2.880(5) .
C(1) F(2) 3.292(5) 2_646
C(1) N(1) 3.310(5) .
C(1) C(3) 2.312(5) .
C(1) C(4) 2.318(5) .
C(1) C(7) 2.623(6) .
C(1) C(10) 2.614(6) .
C(2) F(2) 3.472(4) 2_646
C(2) N(1) 3.468(5) .
C(2) C(4) 2.324(5) .
C(2) C(5) 2.325(5) .
C(2) C(6) 2.598(5) .
C(2) C(8) 2.613(6) .
C(2) C(20) 3.503(5) .
C(3) F(1) 3.305(5) 2_646
C(3) F(2) 3.536(4) 2_646
C(3) C(1) 2.312(5) .
C(3) C(5) 2.327(5) .
C(3) C(7) 2.603(7) .
C(3) C(9) 2.621(6) .
C(3) C(20) 3.001(5) .
C(4) F(2) 3.443(4) 2_646
C(4) C(1) 2.318(5) .
C(4) C(2) 2.324(5) .
C(4) C(8) 2.611(6) .
C(4) C(10) 2.597(6) .
C(4) C(11) 3.406(5) .
C(4) C(20) 3.265(5) .
C(5) F(2) 3.257(4) 2_646
C(5) C(2) 2.325(5) .
C(5) C(3) 2.327(5) .
C(5) C(6) 2.608(6) .
C(5) C(9) 2.611(6) .
C(5) C(11) 3.229(5) .
C(6) Ir(1) 3.447(4) .
C(6) F(4) 3.375(5) .
C(6) C(2) 2.598(5) .
C(6) C(5) 2.608(6) .
C(6) C(7) 3.171(6) .
C(6) C(10) 3.216(7) .
C(6) C(18) 3.589(6) .
C(7) Ir(1) 3.391(4) .
C(7) F(4) 3.543(6) .
C(7) O(1) 3.539(5) 4_555
C(7) C(1) 2.623(6) .
C(7) C(3) 2.603(7) .
C(7) C(6) 3.171(6) .
C(7) C(8) 3.208(7) .
C(8) Ir(1) 3.314(4) .
C(8) F(1) 3.292(5) 2_646
C(8) C(2) 2.613(6) .
C(8) C(4) 2.611(6) .
C(8) C(7) 3.208(7) .
C(8) C(9) 3.173(7) .
C(8) C(20) 3.293(6) .
C(9) Ir(1) 3.338(4) .
C(9) O(1) 3.334(5) 3_656
C(9) C(3) 2.621(6) .
C(9) C(5) 2.611(6) .
C(9) C(8) 3.173(7) .
C(9) C(10) 3.172(7) .
C(10) Ir(1) 3.356(4) .
C(10) C(1) 2.614(6) .
C(10) C(4) 2.597(6) .
C(10) C(6) 3.216(7) .
C(10) C(9) 3.172(7) .
C(10) C(11) 3.484(5) .
C(11) O(1) 3.502(4) .
C(11) N(1) 2.635(5) .
C(11) C(4) 3.406(5) .
C(11) C(5) 3.229(5) .
C(11) C(10) 3.484(5) .
C(11) C(13) 2.426(5) .
C(11) C(14) 2.799(5) .
C(11) C(15) 2.416(5) .
C(11) C(17) 2.480(5) .
C(11) C(18) 3.293(5) .
C(11) C(20) 2.678(5) .
C(12) Ir(1) 3.088(3) .
C(12) C(14) 2.402(5) .
C(12) C(15) 2.766(5) .
C(12) C(16) 2.409(5) .
C(12) C(20) 3.330(5) .
C(13) C(11) 2.426(5) .
C(13) C(15) 2.388(6) .
C(13) C(16) 2.775(5) .
C(14) O(1) 3.224(4) 1_655
C(14) C(11) 2.799(5) .
C(14) C(12) 2.402(5) .
C(14) C(16) 2.406(5) .
C(15) F(1) 3.517(5) 3_766
C(15) O(1) 3.561(5) 1_655
C(15) C(11) 2.416(5) .
C(15) C(12) 2.766(5) .
C(15) C(13) 2.388(6) .
C(15) C(17) 2.545(5) .
C(15) C(18) 3.257(6) .
C(15) C(19) 3.046(6) .
C(16) Ir(1) 2.982(3) .
C(16) N(1) 2.427(5) .
C(16) C(12) 2.409(5) .
C(16) C(13) 2.775(5) .
C(16) C(14) 2.406(5) .
C(16) C(18) 2.475(5) .
C(16) C(19) 2.556(6) .
C(16) C(20) 3.540(5) .
C(17) Ir(1) 3.076(3) .
C(17) C(11) 2.480(5) .
C(17) C(15) 2.545(5) .
C(18) F(4) 3.599(5) .
C(18) N(1) 2.453(5) .
C(18) C(6) 3.589(6) .
C(18) C(11) 3.293(5) .
C(18) C(15) 3.257(6) .
C(18) C(16) 2.475(5) .
C(18) C(19) 2.508(6) .
C(19) F(2) 3.381(5) 3_666
C(19) F(3) 3.554(5) .
C(19) N(1) 2.469(5) .
C(19) C(15) 3.046(6) .
C(19) C(16) 2.556(6) .
C(19) C(18) 2.508(6) .
C(20) F(2) 3.109(4) 3_666
C(20) F(3) 3.337(5) 3_666
C(20) N(1) 2.880(5) .
C(20) C(2) 3.503(5) .
C(20) C(3) 3.001(5) .
C(20) C(4) 3.265(5) .
C(20) C(8) 3.293(6) .
C(20) C(11) 2.678(5) .
C(20) C(12) 3.330(5) .
C(20) C(16) 3.540(5) .
Ir(1) H(1) 2.64(3) .
Ir(1) H(2) 2.45(3) .
Ir(1) H(5) 3.463(4) .
Ir(1) H(8) 3.388(5) .
Ir(1) H(11) 3.301(4) .
Ir(1) H(14) 3.353(4) .
Ir(1) H(17) 3.330(4) .
Ir(1) H(18) 3.163(3) .
Ir(1) H(24) 3.292 .
F(1) H(7) 3.394(6) 2_656
F(1) H(9) 3.440(6) 2_656
F(1) H(10) 2.715(5) 2_656
F(1) H(16) 3.512(5) 2_756
F(1) H(21) 2.589(5) 3_766
F(1) H(26) 3.276 3_766
F(2) H(1) 3.48(3) 3_666
F(2) H(2) 2.29(3) 3_666
F(2) H(4) 3.490(5) 2_656
F(2) H(16) 3.509(5) 2_656
F(2) H(25) 2.964 3_666
F(2) H(27) 3.150 3_666
F(3) H(1) 3.09(3) .
F(3) H(1) 3.22(3) 3_666
F(3) H(2) 2.66(3) 3_666
F(3) H(8) 3.257(5) 3_666
F(3) H(21) 3.046(5) 3_766
F(3) H(22) 3.513 .
F(3) H(23) 3.376 3_766
F(3) H(26) 3.227 3_766
F(3) H(27) 2.699 .
F(4) H(1) 2.07(3) .
F(4) H(2) 3.26(3) .
F(4) H(5) 2.470(5) .
F(4) H(6) 2.882(6) .
F(4) H(8) 3.474(6) .
F(4) H(13) 3.296(6) 2_656
F(4) H(22) 3.263 .
F(4) H(24) 3.319 .
F(4) H(27) 3.554 .
O(1) H(2) 3.41(3) .
O(1) H(4) 2.888(5) 4_554
O(1) H(6) 3.268(5) 4_554
O(1) H(7) 3.106(5) 4_554
O(1) H(11) 2.993(5) .
O(1) H(12) 3.276(5) 3_656
O(1) H(13) 3.160(5) 3_656
O(1) H(14) 3.015(5) 3_656
O(1) H(20) 2.626(5) 1_455
O(1) H(21) 3.284(5) 1_455
N(1) H(5) 3.165(5) .
N(1) H(22) 2.859 .
N(1) H(23) 3.228 .
N(1) H(24) 2.432 .
N(1) H(25) 2.872 .
N(1) H(26) 3.245 .
N(1) H(27) 2.452 .
C(1) H(1) 3.24(3) .
C(1) H(3) 2.017(5) .
C(1) H(4) 2.021(5) .
C(1) H(5) 2.015(6) .
C(1) H(6) 2.660(6) .
C(1) H(7) 3.199(6) .
C(1) H(8) 3.233(6) .
C(1) H(15) 3.356(6) .
C(1) H(16) 2.843(6) .
C(1) H(17) 2.888(6) .
C(1) H(24) 3.073 .
C(2) H(1) 3.36(3) .
C(2) H(3) 3.351(5) .
C(2) H(4) 2.821(5) .
C(2) H(5) 2.856(6) .
C(2) H(6) 2.016(6) .
C(2) H(7) 2.038(6) .
C(2) H(8) 2.036(6) .
C(2) H(9) 2.671(6) .
C(2) H(10) 3.176(6) .
C(2) H(11) 3.226(6) .
C(3) H(6) 3.337(7) .
C(3) H(7) 2.848(6) .
C(3) H(8) 2.876(7) .
C(3) H(9) 2.016(6) .
C(3) H(10) 2.026(6) .
C(3) H(11) 2.035(6) .
C(3) H(12) 2.680(6) .
C(3) H(13) 3.181(6) .
C(3) H(14) 3.238(6) .
C(4) H(9) 3.359(6) .
C(4) H(10) 2.858(6) .
C(4) H(11) 2.855(6) .
C(4) H(12) 2.025(6) .
C(4) H(13) 2.019(5) .
C(4) H(14) 2.020(6) .
C(4) H(15) 2.646(6) .
C(4) H(16) 3.204(6) .
C(4) H(17) 3.172(6) .
C(4) H(18) 3.250(5) .
C(5) H(3) 2.672(6) .
C(5) H(4) 3.170(6) .
C(5) H(5) 3.221(6) .
C(5) H(12) 3.359(6) .
C(5) H(13) 2.811(6) .
C(5) H(14) 2.899(6) .
C(5) H(15) 2.018(6) .
C(5) H(16) 2.022(5) .
C(5) H(17) 2.016(6) .
C(5) H(24) 3.521 .
C(5) H(25) 3.568 4_555
C(6) H(1) 3.34(3) .
C(6) H(6) 2.725(6) .
C(6) H(16) 3.115(7) .
C(6) H(17) 3.268(7) .
C(6) H(24) 2.656 .
C(7) H(1) 3.56(3) .
C(7) H(4) 3.101(6) .
C(7) H(5) 3.151(6) .
C(7) H(9) 2.784(7) .
C(7) H(13) 3.167(7) 2_656
C(7) H(20) 3.463(6) 4_455
C(7) H(23) 3.347 1_455
C(8) H(7) 3.162(7) .
C(8) H(8) 3.212(7) .
C(8) H(12) 2.744(7) .
C(8) H(17) 3.125(6) 1_455
C(8) H(19) 3.272(6) 3_656
C(9) H(4) 3.544(6) 2_646
C(9) H(6) 3.223(6) 2_646
C(9) H(10) 3.113(7) .
C(9) H(11) 3.160(7) .
C(9) H(15) 2.735(7) .
C(9) H(18) 2.955(6) .
C(9) H(18) 3.441(6) 3_656
C(10) H(3) 2.802(7) .
C(10) H(9) 3.463(6) 1_655
C(10) H(10) 3.459(6) 1_655
C(10) H(13) 3.084(7) .
C(10) H(14) 3.183(7) .
C(10) H(19) 3.597(6) 3_756
C(10) H(25) 2.915 4_555
C(11) H(1) 3.47(3) .
C(11) H(2) 2.94(3) .
C(11) H(4) 3.339(5) 4_554
C(11) H(14) 3.475(6) .
C(11) H(17) 3.033(5) .
C(11) H(18) 2.049(5) .
C(11) H(19) 3.282(5) .
C(11) H(21) 3.268(5) .
C(11) H(23) 3.396 .
C(11) H(24) 3.273 .
C(12) H(4) 3.242(5) 4_554
C(12) H(12) 3.101(6) 3_656
C(12) H(14) 2.949(6) .
C(12) H(15) 3.519(5) .
C(12) H(17) 3.382(5) .
C(12) H(19) 2.034(5) .
C(12) H(19) 3.315(5) 3_756
C(12) H(20) 3.259(5) .
C(13) H(3) 3.351(6) 4_554
C(13) H(4) 3.383(5) 4_554
C(13) H(10) 3.440(6) 3_656
C(13) H(11) 3.517(5) 1_655
C(13) H(18) 2.036(5) .
C(13) H(19) 3.222(5) 3_756
C(13) H(20) 2.033(5) .
C(13) H(21) 3.248(6) .
C(14) H(3) 2.992(5) 4_554
C(14) H(4) 3.586(5) 4_554
C(14) H(7) 3.469(6) 4_654
C(14) H(11) 3.287(6) 1_655
C(14) H(18) 3.259(5) .
C(14) H(19) 2.029(6) .
C(14) H(21) 2.030(6) .
C(15) H(3) 3.074(5) 4_554
C(15) H(16) 3.463(6) 4_554
C(15) H(19) 3.245(6) .
C(15) H(20) 2.030(6) .
C(15) H(23) 2.911 .
C(15) H(25) 2.844 .
C(15) H(26) 3.159 .
C(16) H(1) 3.23(3) .
C(16) H(2) 2.71(3) .
C(16) H(3) 3.499(5) 4_554
C(16) H(4) 3.528(5) 4_554
C(16) H(18) 3.267(5) .
C(16) H(20) 3.262(5) .
C(16) H(21) 2.028(5) .
C(16) H(22) 3.256 .
C(16) H(23) 2.495 .
C(16) H(24) 2.850 .
C(16) H(25) 2.570 .
C(16) H(26) 2.984 .
C(16) H(27) 3.300 .
C(17) H(1) 2.05(3) .
C(17) H(2) 1.91(3) .
C(17) H(21) 2.704(5) .
C(17) H(22) 2.042 .
C(17) H(23) 2.050 .
C(17) H(24) 2.046 .
C(17) H(25) 2.047 .
C(17) H(26) 2.058 .
C(17) H(27) 2.049 .
C(18) H(1) 2.54(3) .
C(18) H(2) 3.09(3) .
C(18) H(3) 3.407(6) .
C(18) H(5) 3.078(6) .
C(18) H(8) 3.355(6) 1_655
C(18) H(9) 3.501(6) 1_655
C(18) H(17) 3.577(7) .
C(18) H(21) 3.291(6) .
C(18) H(25) 3.278 .
C(18) H(26) 2.526 .
C(18) H(26) 3.076 3_766
C(18) H(27) 2.897 .
C(18) H(27) 3.569 3_766
C(19) H(1) 2.77(3) .
C(19) H(2) 2.43(3) .
C(19) H(16) 2.949(6) 4_554
C(19) H(21) 2.777(6) .
C(19) H(22) 2.490 .
C(19) H(22) 2.898 3_766
C(19) H(23) 2.936 .
C(19) H(24) 3.265 .
C(19) H(26) 3.278 3_766
C(20) H(1) 3.53(3) .
C(20) H(2) 2.66(3) .
C(20) H(4) 3.234(5) 4_554
C(20) H(11) 2.797(6) .
C(20) H(14) 3.526(5) 3_656
C(20) H(18) 3.315(5) .
C(20) H(20) 3.586(5) 1_455
B(1) H(1) 3.08(3) .
B(1) H(2) 2.97(3) 3_666
B(1) H(21) 3.358(7) 3_766
H(1) Ir(1) 2.64(3) .
H(1) F(2) 3.48(3) 3_666
H(1) F(3) 3.09(3) .
H(1) F(3) 3.22(3) 3_666
H(1) F(4) 2.07(3) .
H(1) C(1) 3.24(3) .
H(1) C(2) 3.36(3) .
H(1) C(6) 3.34(3) .
H(1) C(7) 3.56(3) .
H(1) C(11) 3.47(3) .
H(1) C(16) 3.23(3) .
H(1) C(17) 2.05(3) .
H(1) C(18) 2.54(3) .
H(1) C(19) 2.77(3) .
H(1) C(20) 3.53(3) .
H(1) B(1) 3.08(3) .
H(1) H(2) 1.32(5) .
H(1) H(5) 2.65(3) .
H(1) H(6) 3.36(3) .
H(1) H(8) 3.35(3) .
H(1) H(22) 2.695 .
H(1) H(23) 3.449 .
H(1) H(24) 2.404 .
H(1) H(25) 3.357 .
H(1) H(26) 3.456 .
H(1) H(27) 2.491 .
H(2) Ir(1) 2.45(3) .
H(2) F(2) 2.29(3) 3_666
H(2) F(3) 2.66(3) 3_666
H(2) F(4) 3.26(3) .
H(2) O(1) 3.41(3) .
H(2) C(11) 2.94(3) .
H(2) C(16) 2.71(3) .
H(2) C(17) 1.91(3) .
H(2) C(18) 3.09(3) .
H(2) C(19) 2.43(3) .
H(2) C(20) 2.66(3) .
H(2) B(1) 2.97(3) 3_666
H(2) H(1) 1.32(5) .
H(2) H(22) 3.401 .
H(2) H(24) 3.184 .
H(2) H(25) 2.634 .
H(2) H(26) 3.319 .
H(2) H(27) 2.284 .
H(3) C(1) 2.017(5) .
H(3) C(2) 3.351(5) .
H(3) C(5) 2.672(6) .
H(3) C(10) 2.802(7) .
H(3) C(13) 3.351(6) 4_555
H(3) C(14) 2.992(5) 4_555
H(3) C(15) 3.074(5) 4_555
H(3) C(16) 3.499(5) 4_555
H(3) C(18) 3.407(6) .
H(3) H(4) 1.551(6) .
H(3) H(5) 1.551(6) .
H(3) H(16) 2.566(7) .
H(3) H(17) 2.741(7) .
H(3) H(20) 3.255(5) 4_555
H(3) H(21) 3.377(6) 4_555
H(3) H(24) 2.472 .
H(3) H(25) 3.559 4_555
H(4) F(2) 3.490(5) 2_646
H(4) O(1) 2.888(5) 4_555
H(4) C(1) 2.021(5) .
H(4) C(2) 2.821(5) .
H(4) C(5) 3.170(6) .
H(4) C(7) 3.101(6) .
H(4) C(9) 3.544(6) 2_656
H(4) C(11) 3.339(5) 4_555
H(4) C(12) 3.242(5) 4_555
H(4) C(13) 3.383(5) 4_555
H(4) C(14) 3.586(5) 4_555
H(4) C(16) 3.528(5) 4_555
H(4) C(20) 3.234(5) 4_555
H(4) H(3) 1.551(6) .
H(4) H(5) 1.551(6) .
H(4) H(6) 2.560(6) .
H(4) H(7) 3.484(6) .
H(4) H(12) 3.073(6) 2_656
H(4) H(13) 3.153(6) 2_656
H(4) H(16) 3.541(7) .
H(4) H(24) 3.553 .
H(5) Ir(1) 3.463(4) .
H(5) F(4) 2.470(5) .
H(5) N(1) 3.165(5) .
H(5) C(1) 2.015(6) .
H(5) C(2) 2.856(6) .
H(5) C(5) 3.221(6) .
H(5) C(7) 3.151(6) .
H(5) C(18) 3.078(6) .
H(5) H(1) 2.65(3) .
H(5) H(3) 1.551(6) .
H(5) H(4) 1.551(6) .
H(5) H(6) 2.564(6) .
H(5) H(12) 3.582(6) 2_656
H(5) H(13) 3.436(7) 2_656
H(5) H(22) 3.232 .
H(5) H(24) 2.236 .
H(6) F(4) 2.882(6) .
H(6) O(1) 3.268(5) 4_555
H(6) C(1) 2.660(6) .
H(6) C(2) 2.016(6) .
H(6) C(3) 3.337(7) .
H(6) C(6) 2.725(6) .
H(6) C(9) 3.223(6) 2_656
H(6) H(1) 3.36(3) .
H(6) H(4) 2.560(6) .
H(6) H(5) 2.564(6) .
H(6) H(7) 1.551(7) .
H(6) H(8) 1.551(6) .
H(6) H(12) 3.463(7) 2_656
H(6) H(13) 2.319(7) 2_656
H(6) H(20) 3.497(6) 4_455
H(7) F(1) 3.394(6) 2_646
H(7) O(1) 3.106(5) 4_555
H(7) C(1) 3.199(6) .
H(7) C(2) 2.038(6) .
H(7) C(3) 2.848(6) .
H(7) C(8) 3.162(7) .
H(7) C(14) 3.469(6) 4_455
H(7) H(4) 3.484(6) .
H(7) H(6) 1.551(7) .
H(7) H(8) 1.551(6) .
H(7) H(9) 2.632(7) .
H(7) H(10) 3.550(7) .
H(7) H(13) 3.283(7) 2_656
H(7) H(20) 2.642(6) 4_455
H(7) H(23) 3.286 1_455
H(8) Ir(1) 3.388(5) .
H(8) F(3) 3.257(5) 3_666
H(8) F(4) 3.474(6) .
H(8) C(1) 3.233(6) .
H(8) C(2) 2.036(6) .
H(8) C(3) 2.876(7) .
H(8) C(8) 3.212(7) .
H(8) C(18) 3.355(6) 1_455
H(8) H(1) 3.35(3) .
H(8) H(6) 1.551(6) .
H(8) H(7) 1.551(6) .
H(8) H(9) 2.648(7) .
H(8) H(22) 3.429 1_455
H(8) H(23) 2.596 1_455
H(8) H(27) 3.320 3_666
H(9) F(1) 3.440(6) 2_646
H(9) C(2) 2.671(6) .
H(9) C(3) 2.016(6) .
H(9) C(4) 3.359(6) .
H(9) C(7) 2.784(7) .
H(9) C(10) 3.463(6) 1_455
H(9) C(18) 3.501(6) 1_455
H(9) H(7) 2.632(7) .
H(9) H(8) 2.648(7) .
H(9) H(10) 1.551(7) .
H(9) H(11) 1.551(7) .
H(9) H(17) 2.590(6) 1_455
H(9) H(23) 2.729 1_455
H(9) H(24) 3.475 1_455
H(10) F(1) 2.715(5) 2_646
H(10) C(2) 3.176(6) .
H(10) C(3) 2.026(6) .
H(10) C(4) 2.858(6) .
H(10) C(9) 3.113(7) .
H(10) C(10) 3.459(6) 1_455
H(10) C(13) 3.440(6) 3_656
H(10) H(7) 3.550(7) .
H(10) H(9) 1.551(7) .
H(10) H(11) 1.551(6) .
H(10) H(12) 2.559(7) .
H(10) H(13) 3.533(7) .
H(10) H(15) 3.397(6) 1_455
H(10) H(17) 2.864(6) 1_455
H(10) H(18) 3.489(6) 3_656
H(10) H(19) 2.729(6) 3_656
H(11) Ir(1) 3.301(4) .
H(11) O(1) 2.993(5) .
H(11) C(2) 3.226(6) .
H(11) C(3) 2.035(6) .
H(11) C(4) 2.855(6) .
H(11) C(9) 3.160(7) .
H(11) C(13) 3.517(5) 1_455
H(11) C(14) 3.287(6) 1_455
H(11) C(20) 2.797(6) .
H(11) H(9) 1.551(7) .
H(11) H(10) 1.551(6) .
H(11) H(12) 2.611(7) .
H(11) H(14) 3.529(7) 3_656
H(11) H(17) 3.519(6) 1_455
H(11) H(18) 2.990(6) 3_656
H(11) H(19) 2.996(6) 3_656
H(11) H(20) 3.420(6) 1_455
H(12) O(1) 3.276(5) 3_656
H(12) C(3) 2.680(6) .
H(12) C(4) 2.025(6) .
H(12) C(5) 3.359(6) .
H(12) C(8) 2.744(7) .
H(12) C(12) 3.101(6) 3_656
H(12) H(4) 3.073(6) 2_646
H(12) H(5) 3.582(6) 2_646
H(12) H(6) 3.463(7) 2_646
H(12) H(10) 2.559(7) .
H(12) H(11) 2.611(7) .
H(12) H(13) 1.551(7) .
H(12) H(14) 1.551(8) .
H(12) H(14) 3.394(7) 3_656
H(12) H(18) 3.444(6) .
H(12) H(18) 2.582(6) 3_656
H(12) H(19) 3.531(6) 3_656
H(13) F(4) 3.296(6) 2_646
H(13) O(1) 3.160(5) 3_656
H(13) C(3) 3.181(6) .
H(13) C(4) 2.019(5) .
H(13) C(5) 2.811(6) .
H(13) C(7) 3.167(7) 2_646
H(13) C(10) 3.084(7) .
H(13) H(4) 3.153(6) 2_646
H(13) H(5) 3.436(7) 2_646
H(13) H(6) 2.319(7) 2_646
H(13) H(7) 3.283(7) 2_646
H(13) H(10) 3.533(7) .
H(13) H(12) 1.551(7) .
H(13) H(14) 1.551(7) .
H(13) H(15) 2.534(7) .
H(13) H(16) 3.520(7) .
H(13) H(18) 3.582(6) .
H(13) H(20) 3.456(6) 3_756
H(14) Ir(1) 3.353(4) .
H(14) O(1) 3.015(5) 3_656
H(14) C(3) 3.238(6) .
H(14) C(4) 2.020(6) .
H(14) C(5) 2.899(6) .
H(14) C(10) 3.183(7) .
H(14) C(11) 3.475(6) .
H(14) C(12) 2.949(6) .
H(14) C(20) 3.526(5) 3_656
H(14) H(11) 3.529(7) 3_656
H(14) H(12) 1.551(8) .
H(14) H(12) 3.394(7) 3_656
H(14) H(13) 1.551(7) .
H(14) H(14) 3.516(7) 3_656
H(14) H(15) 2.618(7) .
H(14) H(18) 2.111(6) .
H(14) H(18) 3.536(6) 3_656
H(14) H(20) 3.323(6) 3_756
H(15) C(1) 3.356(6) .
H(15) C(4) 2.646(6) .
H(15) C(5) 2.018(6) .
H(15) C(9) 2.735(7) .
H(15) C(12) 3.519(5) .
H(15) H(10) 3.397(6) 1_655
H(15) H(13) 2.534(7) .
H(15) H(14) 2.618(7) .
H(15) H(16) 1.551(7) .
H(15) H(17) 1.551(7) .
H(15) H(18) 3.249(5) .
H(15) H(19) 2.901(6) 3_756
H(15) H(20) 3.401(7) 3_756
H(15) H(25) 3.182 4_555
H(16) F(1) 3.512(5) 2_746
H(16) F(2) 3.509(5) 2_646
H(16) C(1) 2.843(6) .
H(16) C(4) 3.204(6) .
H(16) C(5) 2.022(5) .
H(16) C(6) 3.115(7) .
H(16) C(15) 3.463(6) 4_555
H(16) C(19) 2.949(6) 4_555
H(16) H(3) 2.566(7) .
H(16) H(4) 3.541(7) .
H(16) H(13) 3.520(7) .
H(16) H(15) 1.551(7) .
H(16) H(17) 1.551(6) .
H(16) H(21) 3.139(6) 4_555
H(16) H(25) 2.030 4_555
H(16) H(26) 3.220 4_555
H(16) H(27) 3.420 4_555
H(17) Ir(1) 3.330(4) .
H(17) C(1) 2.888(6) .
H(17) C(4) 3.172(6) .
H(17) C(5) 2.016(6) .
H(17) C(6) 3.268(7) .
H(17) C(8) 3.125(6) 1_655
H(17) C(11) 3.033(5) .
H(17) C(12) 3.382(5) .
H(17) C(18) 3.577(7) .
H(17) H(3) 2.741(7) .
H(17) H(9) 2.590(6) 1_655
H(17) H(10) 2.864(6) 1_655
H(17) H(11) 3.519(6) 1_655
H(17) H(15) 1.551(7) .
H(17) H(16) 1.551(6) .
H(17) H(18) 3.528(6) .
H(17) H(19) 3.431(6) 3_756
H(17) H(23) 3.429 .
H(17) H(24) 2.989 .
H(17) H(25) 3.565 4_555
H(18) Ir(1) 3.163(3) .
H(18) C(4) 3.250(5) .
H(18) C(9) 2.955(6) .
H(18) C(9) 3.441(6) 3_656
H(18) C(11) 2.049(5) .
H(18) C(13) 2.036(5) .
H(18) C(14) 3.259(5) .
H(18) C(16) 3.267(5) .
H(18) C(20) 3.315(5) .
H(18) H(10) 3.489(6) 3_656
H(18) H(11) 2.990(6) 3_656
H(18) H(12) 3.444(6) .
H(18) H(12) 2.582(6) 3_656
H(18) H(13) 3.582(6) .
H(18) H(14) 2.111(6) .
H(18) H(14) 3.536(6) 3_656
H(18) H(15) 3.249(5) .
H(18) H(17) 3.528(6) .
H(18) H(19) 2.336(5) .
H(18) H(19) 3.174(5) 3_756
H(19) C(8) 3.272(6) 3_656
H(19) C(10) 3.597(6) 3_756
H(19) C(11) 3.282(5) .
H(19) C(12) 2.034(5) .
H(19) C(12) 3.315(5) 3_756
H(19) C(13) 3.222(5) 3_756
H(19) C(14) 2.029(6) .
H(19) C(15) 3.245(6) .
H(19) H(10) 2.729(6) 3_656
H(19) H(11) 2.996(6) 3_656
H(19) H(12) 3.531(6) 3_656
H(19) H(15) 2.901(6) 3_756
H(19) H(17) 3.431(6) 3_756
H(19) H(18) 2.336(5) .
H(19) H(18) 3.174(5) 3_756
H(19) H(19) 3.009(5) 3_756
H(19) H(20) 2.331(6) .
H(20) O(1) 2.626(5) 1_655
H(20) C(7) 3.463(6) 4_654
H(20) C(12) 3.259(5) .
H(20) C(13) 2.033(5) .
H(20) C(15) 2.030(6) .
H(20) C(16) 3.262(5) .
H(20) C(20) 3.586(5) 1_655
H(20) H(3) 3.255(5) 4_554
H(20) H(6) 3.497(6) 4_654
H(20) H(7) 2.642(6) 4_654
H(20) H(11) 3.420(6) 1_655
H(20) H(13) 3.456(6) 3_756
H(20) H(14) 3.323(6) 3_756
H(20) H(15) 3.401(7) 3_756
H(20) H(19) 2.331(6) .
H(20) H(21) 2.333(6) .
H(21) F(1) 2.589(5) 3_766
H(21) F(3) 3.046(5) 3_766
H(21) O(1) 3.284(5) 1_655
H(21) C(11) 3.268(5) .
H(21) C(13) 3.248(6) .
H(21) C(14) 2.030(6) .
H(21) C(16) 2.028(5) .
H(21) C(17) 2.704(5) .
H(21) C(18) 3.291(6) .
H(21) C(19) 2.777(6) .
H(21) B(1) 3.358(7) 3_766
H(21) H(3) 3.377(6) 4_554
H(21) H(16) 3.139(6) 4_554
H(21) H(20) 2.333(6) .
H(21) H(23) 2.884 .
H(21) H(25) 2.588 .
H(21) H(26) 2.641 .
H(22) F(3) 3.513 .
H(22) F(4) 3.263 .
H(22) N(1) 2.859 .
H(22) C(16) 3.256 .
H(22) C(17) 2.042 .
H(22) C(19) 2.490 .
H(22) C(19) 2.898 3_766
H(22) H(1) 2.695 .
H(22) H(2) 3.401 .
H(22) H(5) 3.232 .
H(22) H(8) 3.429 1_655
H(22) H(23) 1.551 .
H(22) H(24) 1.551 .
H(22) H(25) 3.393 .
H(22) H(25) 3.297 3_766
H(22) H(26) 2.327 .
H(22) H(26) 2.174 3_766
H(22) H(27) 2.669 .
H(22) H(27) 2.881 3_766
H(23) F(3) 3.376 3_766
H(23) N(1) 3.228 .
H(23) C(7) 3.347 1_655
H(23) C(11) 3.396 .
H(23) C(15) 2.911 .
H(23) C(16) 2.495 .
H(23) C(17) 2.050 .
H(23) C(19) 2.936 .
H(23) H(1) 3.449 .
H(23) H(7) 3.286 1_655
H(23) H(8) 2.596 1_655
H(23) H(9) 2.729 1_655
H(23) H(17) 3.429 .
H(23) H(21) 2.884 .
H(23) H(22) 1.551 .
H(23) H(24) 1.551 .
H(23) H(25) 3.589 .
H(23) H(26) 2.743 .
H(23) H(26) 3.347 3_766
H(23) H(27) 3.521 .
H(23) H(27) 3.407 3_766
H(24) Ir(1) 3.292 .
H(24) F(4) 3.319 .
H(24) N(1) 2.432 .
H(24) C(1) 3.073 .
H(24) C(5) 3.521 .
H(24) C(6) 2.656 .
H(24) C(11) 3.273 .
H(24) C(16) 2.850 .
H(24) C(17) 2.046 .
H(24) C(19) 3.265 .
H(24) H(1) 2.404 .
H(24) H(2) 3.184 .
H(24) H(3) 2.472 .
H(24) H(4) 3.553 .
H(24) H(5) 2.236 .
H(24) H(9) 3.475 1_655
H(24) H(17) 2.989 .
H(24) H(22) 1.551 .
H(24) H(23) 1.551 .
H(24) H(26) 3.420 .
H(24) H(27) 3.523 .
H(25) F(2) 2.964 3_666
H(25) N(1) 2.872 .
H(25) C(5) 3.568 4_554
H(25) C(10) 2.915 4_554
H(25) C(15) 2.844 .
H(25) C(16) 2.570 .
H(25) C(17) 2.047 .
H(25) C(18) 3.278 .
H(25) H(1) 3.357 .
H(25) H(2) 2.634 .
H(25) H(3) 3.559 4_554
H(25) H(15) 3.182 4_554
H(25) H(16) 2.030 4_554
H(25) H(17) 3.565 4_554
H(25) H(21) 2.588 .
H(25) H(22) 3.393 .
H(25) H(22) 3.297 3_766
H(25) H(23) 3.589 .
H(25) H(26) 1.551 .
H(25) H(27) 1.551 .
H(26) F(1) 3.276 3_766
H(26) F(3) 3.227 3_766
H(26) N(1) 3.245 .
H(26) C(15) 3.159 .
H(26) C(16) 2.984 .
H(26) C(17) 2.058 .
H(26) C(18) 2.526 .
H(26) C(18) 3.076 3_766
H(26) C(19) 3.278 3_766
H(26) H(1) 3.456 .
H(26) H(2) 3.319 .
H(26) H(16) 3.220 4_554
H(26) H(21) 2.641 .
H(26) H(22) 2.327 .
H(26) H(22) 2.174 3_766
H(26) H(23) 2.743 .
H(26) H(23) 3.347 3_766
H(26) H(24) 3.420 .
H(26) H(25) 1.551 .
H(26) H(26) 2.682 3_766
H(26) H(27) 1.551 .
H(26) H(27) 3.173 3_766
H(27) F(2) 3.150 3_666
H(27) F(3) 2.699 .
H(27) F(4) 3.554 .
H(27) N(1) 2.452 .
H(27) C(16) 3.300 .
H(27) C(17) 2.049 .
H(27) C(18) 2.897 .
H(27) C(18) 3.569 3_766
H(27) H(1) 2.491 .
H(27) H(2) 2.284 .
H(27) H(8) 3.320 3_666
H(27) H(16) 3.420 4_554
H(27) H(22) 2.669 .
H(27) H(22) 2.881 3_766
H(27) H(23) 3.521 .
H(27) H(23) 3.407 3_766
H(27) H(24) 3.523 .
H(27) H(25) 1.551 .
H(27) H(26) 1.551 .
H(27) H(26) 3.173 3_766

loop_
_geom_torsion_atom_site_label_1
_geom_torsion_atom_site_label_2
_geom_torsion_atom_site_label_3
_geom_torsion_atom_site_label_4
_geom_torsion
N(1) Ir(1) C(1) C(2) 104.7(2)
N(1) Ir(1) C(1) C(5) -136.9(2)
N(1) Ir(1) C(1) C(6) -14.8(4)
C(1) Ir(1) N(1) C(17) 98.3(2)
N(1) Ir(1) C(2) C(1) -82.8(2)
N(1) Ir(1) C(2) C(3) 159.7(2)
N(1) Ir(1) C(2) C(7) 39.2(3)
C(2) Ir(1) N(1) C(17) 135.4(2)
N(1) Ir(1) C(3) C(2) -30.4(3)
N(1) Ir(1) C(3) C(4) -148.0(2)
N(1) Ir(1) C(3) C(8) 93.6(4)
C(3) Ir(1) N(1) C(17) 153.8(2)
N(1) Ir(1) C(4) C(3) 94.7(4)
N(1) Ir(1) C(4) C(5) -20.3(5)
N(1) Ir(1) C(4) C(9) -143.7(4)
C(4) Ir(1) N(1) C(17) 83.9(4)
N(1) Ir(1) C(5) C(1) 53.5(2)
N(1) Ir(1) C(5) C(4) 171.7(2)
N(1) Ir(1) C(5) C(10) -70.0(4)
C(5) Ir(1) N(1) C(17) 69.3(2)
N(1) Ir(1) C(11) C(12) -168.4(3)
N(1) Ir(1) C(11) C(16) 8.0(2)
C(11) Ir(1) N(1) C(17) -20.9(2)
N(1) Ir(1) C(20) O(1) 162(3)
C(20) Ir(1) N(1) C(17) -106.1(2)
C(1) Ir(1) C(2) C(3) -117.5(3)
C(1) Ir(1) C(2) C(7) 122.0(4)
C(2) Ir(1) C(1) C(5) 118.4(3)
C(2) Ir(1) C(1) C(6) -119.5(4)
C(1) Ir(1) C(3) C(2) 37.3(2)
C(1) Ir(1) C(3) C(4) -80.3(2)
C(1) Ir(1) C(3) C(8) 161.3(4)
C(3) Ir(1) C(1) C(2) -37.2(2)
C(3) Ir(1) C(1) C(5) 81.2(2)
C(3) Ir(1) C(1) C(6) -156.7(4)
C(1) Ir(1) C(4) C(3) 78.5(2)
C(1) Ir(1) C(4) C(5) -36.4(2)
C(1) Ir(1) C(4) C(9) -159.9(4)
C(4) Ir(1) C(1) C(2) -81.0(2)
C(4) Ir(1) C(1) C(5) 37.4(2)
C(4) Ir(1) C(1) C(6) 159.5(4)
C(1) Ir(1) C(5) C(4) 118.2(3)
C(1) Ir(1) C(5) C(10) -123.5(4)
C(5) Ir(1) C(1) C(2) -118.4(3)
C(5) Ir(1) C(1) C(6) 122.1(4)
C(1) Ir(1) C(11) C(12) 99.7(3)
C(1) Ir(1) C(11) C(16) -83.9(3)
C(11) Ir(1) C(1) C(2) -174.9(2)
C(11) Ir(1) C(1) C(5) -56.5(2)
C(11) Ir(1) C(1) C(6) 65.6(4)
C(1) Ir(1) C(20) O(1) -85(3)
C(20) Ir(1) C(1) C(2) -7.2(4)
C(20) Ir(1) C(1) C(5) 111.2(3)
C(20) Ir(1) C(1) C(6) -126.7(4)
C(2) Ir(1) C(3) C(4) -117.6(3)
C(2) Ir(1) C(3) C(8) 124.0(5)
C(3) Ir(1) C(2) C(1) 117.5(3)
C(3) Ir(1) C(2) C(7) -120.5(4)
C(2) Ir(1) C(4) C(3) 36.7(2)
C(2) Ir(1) C(4) C(5) -78.3(2)
C(2) Ir(1) C(4) C(9) 158.2(4)
C(4) Ir(1) C(2) C(1) 79.2(2)
C(4) Ir(1) C(2) C(3) -38.2(2)
C(4) Ir(1) C(2) C(7) -158.8(4)
C(2) Ir(1) C(5) C(1) -36.9(2)
C(2) Ir(1) C(5) C(4) 81.3(2)
C(2) Ir(1) C(5) C(10) -160.4(4)
C(5) Ir(1) C(2) C(1) 36.6(2)
C(5) Ir(1) C(2) C(3) -80.9(2)
C(5) Ir(1) C(2) C(7) 158.5(4)
C(2) Ir(1) C(11) C(12) 91.9(4)
C(2) Ir(1) C(11) C(16) -91.7(4)
C(11) Ir(1) C(2) C(1) 11.3(5)
C(11) Ir(1) C(2) C(3) -106.1(4)
C(11) Ir(1) C(2) C(7) 133.3(4)
C(2) Ir(1) C(20) O(1) -90(3)
C(20) Ir(1) C(2) C(1) 176.4(2)
C(20) Ir(1) C(2) C(3) 59.0(2)
C(20) Ir(1) C(2) C(7) -61.6(4)
C(3) Ir(1) C(4) C(5) -115.0(3)
C(3) Ir(1) C(4) C(9) 121.6(5)
C(4) Ir(1) C(3) C(2) 117.6(3)
C(4) Ir(1) C(3) C(8) -118.4(4)
C(3) Ir(1) C(5) C(1) -78.8(2)
C(3) Ir(1) C(5) C(4) 39.4(2)
C(3) Ir(1) C(5) C(10) 157.8(4)
C(5) Ir(1) C(3) C(2) 79.0(2)
C(5) Ir(1) C(3) C(4) -38.6(2)
C(5) Ir(1) C(3) C(8) -157.0(4)
C(3) Ir(1) C(11) C(12) 17.5(4)
C(3) Ir(1) C(11) C(16) -166.1(2)
C(11) Ir(1) C(3) C(2) 140.9(2)
C(11) Ir(1) C(3) C(4) 23.3(3)
C(11) Ir(1) C(3) C(8) -95.1(4)
C(3) Ir(1) C(20) O(1) -59(3)
C(20) Ir(1) C(3) C(2) -129.8(2)
C(20) Ir(1) C(3) C(4) 112.6(2)
C(20) Ir(1) C(3) C(8) -5.8(4)
C(4) Ir(1) C(5) C(1) -118.2(3)
C(4) Ir(1) C(5) C(10) 118.3(4)
C(5) Ir(1) C(4) C(3) 115.0(3)
C(5) Ir(1) C(4) C(9) -123.4(5)
C(4) Ir(1) C(11) C(12) 32.3(3)
C(4) Ir(1) C(11) C(16) -151.3(2)
C(11) Ir(1) C(4) C(3) -165.7(2)
C(11) Ir(1) C(4) C(5) 79.3(2)
C(11) Ir(1) C(4) C(9) -44.1(4)
C(4) Ir(1) C(20) O(1) -22(3)
C(20) Ir(1) C(4) C(3) -74.8(2)
C(20) Ir(1) C(4) C(5) 170.2(2)
C(20) Ir(1) C(4) C(9) 46.7(4)
C(5) Ir(1) C(11) C(12) 69.6(3)
C(5) Ir(1) C(11) C(16) -114.0(2)
C(11) Ir(1) C(5) C(1) 133.4(2)
C(11) Ir(1) C(5) C(4) -108.4(2)
C(11) Ir(1) C(5) C(10) 9.9(4)
C(5) Ir(1) C(20) O(1) -11(3)
C(20) Ir(1) C(5) C(1) -134.5(2)
C(20) Ir(1) C(5) C(4) -16.3(3)
C(20) Ir(1) C(5) C(10) 102.1(4)
C(11) Ir(1) C(20) O(1) 84(3)
C(20) Ir(1) C(11) C(12) -74.8(3)
C(20) Ir(1) C(11) C(16) 101.6(2)
Ir(1) N(1) C(17) C(16) 28.6(3)
Ir(1) N(1) C(17) C(18) -88.5(3)
Ir(1) N(1) C(17) C(19) 152.1(2)
Ir(1) C(1) C(2) C(3) 61.2(2)
Ir(1) C(1) C(2) C(7) -124.3(4)
Ir(1) C(1) C(5) C(4) -59.6(2)
Ir(1) C(1) C(5) C(10) 122.3(4)
C(2) C(1) C(5) Ir(1) 60.9(2)
C(2) C(1) C(5) C(4) 1.3(4)
C(2) C(1) C(5) C(10) -176.8(3)
C(5) C(1) C(2) Ir(1) -61.0(2)
C(5) C(1) C(2) C(3) 0.3(4)
C(5) C(1) C(2) C(7) 174.7(3)
C(6) C(1) C(2) Ir(1) 127.2(3)
C(6) C(1) C(2) C(3) -171.6(3)
C(6) C(1) C(2) C(7) 2.9(6)
C(6) C(1) C(5) Ir(1) -127.5(4)
C(6) C(1) C(5) C(4) 173.0(3)
C(6) C(1) C(5) C(10) -5.1(6)
Ir(1) C(2) C(3) C(4) 61.1(2)
Ir(1) C(2) C(3) C(8) -121.8(4)
C(1) C(2) C(3) Ir(1) -62.8(2)
C(1) C(2) C(3) C(4) -1.7(4)
C(1) C(2) C(3) C(8) 175.4(3)
C(7) C(2) C(3) Ir(1) 122.8(4)
C(7) C(2) C(3) C(4) -176.2(3)
C(7) C(2) C(3) C(8) 1.0(6)
Ir(1) C(3) C(4) C(5) 65.8(2)
Ir(1) C(3) C(4) C(9) -125.8(4)
C(2) C(3) C(4) Ir(1) -63.3(2)
C(2) C(3) C(4) C(5) 2.5(4)
C(2) C(3) C(4) C(9) 171.0(3)
C(8) C(3) C(4) Ir(1) 119.5(3)
C(8) C(3) C(4) C(5) -174.8(3)
C(8) C(3) C(4) C(9) -6.3(6)
Ir(1) C(4) C(5) C(1) 62.1(2)
Ir(1) C(4) C(5) C(10) -119.7(3)
C(3) C(4) C(5) Ir(1) -64.5(2)
C(3) C(4) C(5) C(1) -2.3(4)
C(3) C(4) C(5) C(10) 175.8(3)
C(9) C(4) C(5) Ir(1) 127.1(4)
C(9) C(4) C(5) C(1) -170.7(4)
C(9) C(4) C(5) C(10) 7.4(6)
Ir(1) C(11) C(12) C(13) 177.7(2)
Ir(1) C(11) C(16) C(15) -177.9(2)
Ir(1) C(11) C(16) C(17) 6.4(4)
C(12) C(11) C(16) C(15) -1.3(5)
C(12) C(11) C(16) C(17) -176.9(3)
C(16) C(11) C(12) C(13) 1.4(5)
C(11) C(12) C(13) C(14) -0.9(5)
C(12) C(13) C(14) C(15) 0.3(6)
C(13) C(14) C(15) C(16) -0.3(6)
C(14) C(15) C(16) C(11) 0.8(6)
C(14) C(15) C(16) C(17) 176.2(3)
C(11) C(16) C(17) N(1) -22.4(4)
C(11) C(16) C(17) C(18) 93.5(4)
C(11) C(16) C(17) C(19) -142.0(3)
C(15) C(16) C(17) N(1) 162.1(3)
C(15) C(16) C(17) C(18) -82.0(4)
C(15) C(16) C(17) C(19) 42.5(5)
